data_7202156
loop_
_publ_author_name
'Wang, Hong'
'Wang, Yao-Yu'
'Yang, Guo-Ping'
'Wang, Cui-Juan'
'Wen, Gui-Lin'
'Shi, Qi-Zhen'
'Batten, Stuart R.'

_publ_section_title
;
 A series of intriguing metal--organic frameworks with
 3,3&#x2032;,4,4&#x2032;- benzophenonetetracarboxylic acid: structural
 adjustment and pH-dependence
;
_journal_issue 11
_journal_name_full CrystEngComm
_journal_page_first 1583
_journal_paper_doi 10.1039/b805727c
_journal_volume 10
_journal_year 2008
_chemical_formula_sum 'C14.5 H16 Mn N O8'
_chemical_formula_weight 387.22
_chemical_name_systematic
;
?
;
_space_group_IT_number 13
_symmetry_cell_setting monoclinic
_symmetry_space_group_name_Hall '-P 2yc'
_symmetry_space_group_name_H-M 'P 1 2/c 1'
_atom_sites_solution_hydrogens geom
_atom_sites_solution_primary direct
_atom_sites_solution_secondary difmap
_audit_creation_method SHELXL-97
_cell_angle_alpha 90.00
_cell_angle_beta 102.6420(10)
_cell_angle_gamma 90.00
_cell_formula_units_Z 4
_cell_length_a 15.9854(15)
_cell_length_b 6.1864(6)
_cell_length_c 16.4143(16)
_cell_measurement_reflns_used 2831
_cell_measurement_temperature 296(2)
_cell_measurement_theta_max 25.10
_cell_measurement_theta_min 2.54
_cell_volume 1583.9(3)
_computing_cell_refinement 'SAINT (Bruker, 2004)'
_computing_data_collection 'APEX-II (Bruker, 2004)'
_computing_data_reduction SAINT
_computing_molecular_graphics 'SHELXTL (Bruker, 2004)'
_computing_publication_material SHELXTL
_computing_structure_refinement 'SHELXL-97 (Sheldrick, 1997)'
_computing_structure_solution 'SHELXS-97 (Sheldrick, 1990)'
_diffrn_ambient_temperature 296(2)
_diffrn_measured_fraction_theta_full 0.998
_diffrn_measured_fraction_theta_max 0.998
_diffrn_measurement_device_type 'Bruker APEX-II area-detector diffractometer'
_diffrn_measurement_method '\f and \w scan'
_diffrn_radiation_monochromator graphite
_diffrn_radiation_source 'fine-focus sealed tube'
_diffrn_radiation_type MoK\a
_diffrn_radiation_wavelength 0.71073
_diffrn_reflns_av_R_equivalents 0.0383
_diffrn_reflns_av_sigmaI/netI 0.0468
_diffrn_reflns_limit_h_max 17
_diffrn_reflns_limit_h_min -19
_diffrn_reflns_limit_k_max 7
_diffrn_reflns_limit_k_min -7
_diffrn_reflns_limit_l_max 19
_diffrn_reflns_limit_l_min -11
_diffrn_reflns_number 7645
_diffrn_reflns_theta_full 25.10
_diffrn_reflns_theta_max 25.10
_diffrn_reflns_theta_min 2.54
_exptl_absorpt_coefficient_mu 0.878
_exptl_absorpt_correction_T_max 0.8929
_exptl_absorpt_correction_T_min 0.7683
_exptl_absorpt_correction_type multi-scan
_exptl_absorpt_process_details 'SADABS (Sheldrick, 2004)'
_exptl_crystal_colour blue
_exptl_crystal_density_diffrn 1.624
_exptl_crystal_density_method 'not measured'
_exptl_crystal_description prism
_exptl_crystal_F_000 796
_exptl_crystal_size_max 0.32
_exptl_crystal_size_mid 0.20
_exptl_crystal_size_min 0.13
_refine_diff_density_max 0.295
_refine_diff_density_min -0.408
_refine_diff_density_rms 0.069
_refine_ls_extinction_method none
_refine_ls_goodness_of_fit_ref 1.118
_refine_ls_hydrogen_treatment mixed
_refine_ls_matrix_type full
_refine_ls_number_parameters 251
_refine_ls_number_reflns 2831
_refine_ls_number_restraints 7
_refine_ls_restrained_S_all 1.117
_refine_ls_R_factor_all 0.0562
_refine_ls_R_factor_gt 0.0399
_refine_ls_shift/su_max 0.001
_refine_ls_shift/su_mean 0.000
_refine_ls_structure_factor_coef Fsqd
_refine_ls_weighting_details 'calc w=1/[\s^2^(Fo^2^)+(0.0474P)^2^+0.0000P] where P=(Fo^2^+2Fc^2^)/3'
_refine_ls_weighting_scheme calc
_refine_ls_wR_factor_gt 0.0936
_refine_ls_wR_factor_ref 0.1043
_reflns_number_gt 2158
_reflns_number_total 2831
_reflns_threshold_expression >2sigma(I)
_cod_data_source_file b805727c.txt
_cod_data_source_block 4
_cod_depositor_comments
;
The following automatic conversions were performed:
'_symmetry_cell_setting' value 'Monoclinic' changed to 'monoclinic'
according to '/home/saulius/struct/CIF-dictionaries/cif_core.dic'
dictionary named 'cif_core.dic' version 2.4.1 from 2010-06-29.

Automatic conversion script
Id: cif_fix_enum 1527 2010-12-29 10:47:43Z saulius 
;
_cod_original_sg_symbol_H-M P2/c
_cod_original_formula_sum 'C14.50 H16 Mn N O8'
_cod_database_code 7202156

loop_
_symmetry_equiv_pos_as_xyz
'x, y, z'
'-x, y, -z+1/2'
'-x, -y, -z'
'x, -y, z-1/2'

loop_
_atom_site_label
_atom_site_type_symbol
_atom_site_fract_x
_atom_site_fract_y
_atom_site_fract_z
_atom_site_U_iso_or_equiv
_atom_site_adp_type
_atom_site_occupancy
_atom_site_symmetry_multiplicity
_atom_site_calc_flag
_atom_site_refinement_flags
_atom_site_disorder_assembly
_atom_site_disorder_group
Mn1 Mn 0.62568(2) 0.56225(7) 0.83116(3) 0.02599(17) Uani 1 1 d . . .
N1 N 0.74505(15) 0.3845(4) 0.90496(16) 0.0337(6) Uani 1 1 d . . .
O1 O 0.61339(16) 0.7461(4) 0.94052(16) 0.0436(6) Uani 1 1 d D . .
O2 O 0.54241(14) 0.3086(4) 0.85939(15) 0.0403(6) Uani 1 1 d D . .
O3 O 0.5000 0.7347(5) 0.7500 0.0290(7) Uani 1 2 d SD . .
O4 O 0.70350(11) 0.8097(3) 0.79777(13) 0.0354(5) Uani 1 1 d . . .
O5 O 0.61772(11) 0.9583(3) 0.68633(13) 0.0326(5) Uani 1 1 d . . .
O6 O 0.62578(12) 1.4120(3) 0.71555(13) 0.0324(5) Uani 1 1 d . . .
O7 O 0.64787(14) 1.4506(4) 0.58801(14) 0.0473(6) Uani 1 1 d . . .
O8 O 1.0000 0.7697(5) 0.7500 0.0570(11) Uani 1 2 d S . .
O9 O 0.45154(15) 0.2122(5) 0.47140(15) 0.0438(6) Uani 1 1 d D . .
C1 C 0.76382(16) 1.0678(4) 0.72312(17) 0.0227(6) Uani 1 1 d . . .
C2 C 0.84422(17) 0.9769(5) 0.74403(18) 0.0277(7) Uani 1 1 d . . .
H2A H 0.8506 0.8398 0.7678 0.033 Uiso 1 1 calc R . .
C3 C 0.91653(16) 1.0857(4) 0.73039(18) 0.0255(7) Uani 1 1 d . . .
C4 C 0.90683(18) 1.2893(5) 0.69427(19) 0.0312(7) Uani 1 1 d . . .
H4 H 0.9545 1.3644 0.6855 0.037 Uiso 1 1 calc R . .
C5 C 0.82621(17) 1.3804(5) 0.67141(19) 0.0291(7) Uani 1 1 d . . .
H5 H 0.8198 1.5157 0.6461 0.035 Uiso 1 1 calc R . .
C6 C 0.75457(16) 1.2724(5) 0.68567(17) 0.0246(6) Uani 1 1 d . . .
C7 C 0.66884(17) 1.3856(5) 0.66131(18) 0.0261(7) Uani 1 1 d . . .
C8 C 0.68790(17) 0.9373(5) 0.73648(19) 0.0269(7) Uani 1 1 d . . .
C9 C 1.0000 0.9660(7) 0.7500 0.0341(11) Uani 1 2 d S . .
C10 C 0.82251(19) 0.4588(6) 0.9031(2) 0.0460(9) Uani 1 1 d . . .
H10 H 0.8264 0.5874 0.8748 0.055 Uiso 1 1 calc R . .
C11 C 0.8974(2) 0.3559(6) 0.9407(2) 0.0523(10) Uani 1 1 d . . .
H11 H 0.9499 0.4141 0.9363 0.063 Uiso 1 1 calc R . .
C12 C 0.8952(2) 0.1683(6) 0.9846(2) 0.0449(9) Uani 1 1 d . . .
C13 C 0.8150(2) 0.0906(6) 0.9865(2) 0.0529(10) Uani 1 1 d . . .
H13 H 0.8095 -0.0359 1.0155 0.064 Uiso 1 1 calc R . .
C14 C 0.7430(2) 0.1995(6) 0.9456(2) 0.0466(9) Uani 1 1 d . . .
H14 H 0.6897 0.1402 0.9464 0.056 Uiso 1 1 calc R . .
C15 C 0.9763(2) 0.0525(7) 1.0288(2) 0.0600(11) Uani 1 1 d . . .
H15A H 1.0139 0.1558 1.0633 0.072 Uiso 1 1 calc R . .
H15B H 0.9612 -0.0567 1.0655 0.072 Uiso 1 1 calc R . .
H1B H 0.632(3) 0.682(7) 0.9872(16) 0.098(18) Uiso 1 1 d D . .
H2B H 0.542(3) 0.262(6) 0.9080(12) 0.078(15) Uiso 1 1 d D . .
H1C H 0.5634(13) 0.764(7) 0.950(3) 0.083(15) Uiso 1 1 d D . .
H2C H 0.4908(11) 0.324(8) 0.834(2) 0.099(17) Uiso 1 1 d D . .
H9C H 0.431(2) 0.114(5) 0.436(2) 0.072(14) Uiso 1 1 d D . .
H9B H 0.425(3) 0.320(5) 0.446(3) 0.092(17) Uiso 1 1 d D . .
H3WA H 0.529(2) 0.817(5) 0.725(2) 0.060(12) Uiso 1 1 d D . .

loop_
_atom_site_aniso_label
_atom_site_aniso_U_11
_atom_site_aniso_U_22
_atom_site_aniso_U_33
_atom_site_aniso_U_23
_atom_site_aniso_U_13
_atom_site_aniso_U_12
Mn1 0.0211(2) 0.0305(3) 0.0271(3) 0.00144(19) 0.00696(19) -0.00109(18)
N1 0.0278(13) 0.0368(16) 0.0366(16) 0.0041(12) 0.0070(12) 0.0034(11)
O1 0.0450(15) 0.0486(16) 0.0424(15) -0.0029(12) 0.0207(13) -0.0008(12)
O2 0.0273(12) 0.0533(16) 0.0400(15) 0.0120(12) 0.0068(11) -0.0063(11)
O3 0.0235(15) 0.0265(17) 0.0399(18) 0.000 0.0135(14) 0.000
O4 0.0241(11) 0.0430(14) 0.0391(13) 0.0126(11) 0.0073(10) -0.0088(9)
O5 0.0181(10) 0.0376(13) 0.0395(13) 0.0028(10) 0.0007(9) -0.0044(9)
O6 0.0247(10) 0.0412(13) 0.0337(12) -0.0075(10) 0.0116(10) 0.0036(9)
O7 0.0434(13) 0.0679(18) 0.0307(14) 0.0104(12) 0.0080(11) 0.0193(12)
O8 0.0275(17) 0.0258(19) 0.118(3) 0.000 0.0159(19) 0.000
O9 0.0435(14) 0.0484(17) 0.0371(14) -0.0005(13) 0.0034(12) 0.0043(13)
C1 0.0191(13) 0.0253(16) 0.0252(16) -0.0014(12) 0.0083(12) -0.0010(12)
C2 0.0249(15) 0.0241(16) 0.0350(18) 0.0016(13) 0.0081(13) -0.0022(12)
C3 0.0186(14) 0.0244(16) 0.0355(17) -0.0028(13) 0.0101(12) -0.0025(11)
C4 0.0224(15) 0.0295(17) 0.0438(19) 0.0009(14) 0.0116(14) -0.0051(13)
C5 0.0277(16) 0.0236(16) 0.0378(18) 0.0068(13) 0.0110(14) -0.0002(12)
C6 0.0214(14) 0.0305(17) 0.0231(15) -0.0020(13) 0.0076(12) 0.0020(12)
C7 0.0229(15) 0.0261(17) 0.0283(18) -0.0042(13) 0.0032(13) 0.0018(12)
C8 0.0254(15) 0.0249(16) 0.0338(18) -0.0046(14) 0.0138(14) -0.0027(12)
C9 0.024(2) 0.031(3) 0.049(3) 0.000 0.013(2) 0.000
C10 0.0297(18) 0.047(2) 0.060(2) 0.0192(18) 0.0070(17) 0.0065(15)
C11 0.0266(17) 0.066(3) 0.063(3) 0.017(2) 0.0055(17) 0.0001(17)
C12 0.0398(19) 0.057(2) 0.037(2) 0.0066(18) 0.0069(16) 0.0200(17)
C13 0.046(2) 0.050(2) 0.066(3) 0.0239(19) 0.0172(19) 0.0146(17)
C14 0.0296(17) 0.046(2) 0.065(2) 0.0140(19) 0.0136(17) 0.0024(15)
C15 0.051(2) 0.082(3) 0.044(2) 0.016(2) 0.0053(19) 0.033(2)

loop_
_atom_type_symbol
_atom_type_description
_atom_type_scat_dispersion_real
_atom_type_scat_dispersion_imag
_atom_type_scat_source
C C 0.0033 0.0016 'International Tables Vol C Tables 4.2.6.8 and 6.1.1.4'
H H 0.0000 0.0000 'International Tables Vol C Tables 4.2.6.8 and 6.1.1.4'
N N 0.0061 0.0033 'International Tables Vol C Tables 4.2.6.8 and 6.1.1.4'
O O 0.0106 0.0060 'International Tables Vol C Tables 4.2.6.8 and 6.1.1.4'
Mn Mn 0.3368 0.7283 'International Tables Vol C Tables 4.2.6.8 and 6.1.1.4'

loop_
_geom_angle_atom_site_label_1
_geom_angle_atom_site_label_2
_geom_angle_atom_site_label_3
_geom_angle
_geom_angle_site_symmetry_1
_geom_angle_site_symmetry_3
_geom_angle_publ_flag
O6 Mn1 O4 88.26(8) 1_545 . ?
O6 Mn1 O1 172.44(9) 1_545 . ?
O4 Mn1 O1 89.99(9) . . ?
O6 Mn1 O2 89.69(9) 1_545 . ?
O4 Mn1 O2 177.31(9) . . ?
O1 Mn1 O2 91.81(9) . . ?
O6 Mn1 N1 95.67(8) 1_545 . ?
O4 Mn1 N1 90.88(8) . . ?
O1 Mn1 N1 91.71(10) . . ?
O2 Mn1 N1 91.07(9) . . ?
O6 Mn1 O3 82.09(7) 1_545 . ?
O4 Mn1 O3 90.16(8) . . ?
O1 Mn1 O3 90.56(8) . . ?
O2 Mn1 O3 87.82(8) . . ?
N1 Mn1 O3 177.50(9) . . ?
C10 N1 C14 115.8(3) . . ?
C10 N1 Mn1 119.5(2) . . ?
C14 N1 Mn1 124.5(2) . . ?
Mn1 O1 H1B 115(3) . . ?
Mn1 O1 H1C 118(3) . . ?
H1B O1 H1C 94(4) . . ?
Mn1 O2 H2B 125(3) . . ?
Mn1 O2 H2C 113(3) . . ?
H2B O2 H2C 107(4) . . ?
Mn1 O3 Mn1 127.31(13) 2_656 . ?
Mn1 O3 H3WA 118(3) 2_656 . ?
Mn1 O3 H3WA 93(2) . . ?
C8 O4 Mn1 129.37(18) . . ?
C7 O6 Mn1 143.71(18) . 1_565 ?
H9C O9 H9B 98(4) . . ?
C2 C1 C6 118.8(2) . . ?
C2 C1 C8 118.8(2) . . ?
C6 C1 C8 122.3(2) . . ?
C1 C2 C3 121.6(3) . . ?
C1 C2 H2A 119.2 . . ?
C3 C2 H2A 119.2 . . ?
C4 C3 C2 119.2(3) . . ?
C4 C3 C9 123.5(3) . . ?
C2 C3 C9 117.2(3) . . ?
C5 C4 C3 119.8(3) . . ?
C5 C4 H4 120.1 . . ?
C3 C4 H4 120.1 . . ?
C4 C5 C6 120.8(3) . . ?
C4 C5 H5 119.6 . . ?
C6 C5 H5 119.6 . . ?
C5 C6 C1 119.8(2) . . ?
C5 C6 C7 117.7(3) . . ?
C1 C6 C7 122.5(2) . . ?
O7 C7 O6 125.0(3) . . ?
O7 C7 C6 116.3(3) . . ?
O6 C7 C6 118.7(3) . . ?
O5 C8 O4 125.8(3) . . ?
O5 C8 C1 119.0(3) . . ?
O4 C8 C1 115.2(2) . . ?
O8 C9 C3 119.62(18) . 2_756 ?
O8 C9 C3 119.62(18) . . ?
C3 C9 C3 120.8(4) 2_756 . ?
N1 C10 C11 123.6(3) . . ?
N1 C10 H10 118.2 . . ?
C11 C10 H10 118.2 . . ?
C12 C11 C10 120.5(3) . . ?
C12 C11 H11 119.8 . . ?
C10 C11 H11 119.8 . . ?
C11 C12 C13 116.1(3) . . ?
C11 C12 C15 122.2(3) . . ?
C13 C12 C15 121.8(3) . . ?
C12 C13 C14 120.1(3) . . ?
C12 C13 H13 119.9 . . ?
C14 C13 H13 119.9 . . ?
N1 C14 C13 123.8(3) . . ?
N1 C14 H14 118.1 . . ?
C13 C14 H14 118.1 . . ?
C15 C15 C12 113.8(4) 3_757 . ?
C15 C15 H15A 108.8 3_757 . ?
C12 C15 H15A 108.8 . . ?
C15 C15 H15B 108.8 3_757 . ?
C12 C15 H15B 108.8 . . ?
H15A C15 H15B 107.7 . . ?

loop_
_geom_bond_atom_site_label_1
_geom_bond_atom_site_label_2
_geom_bond_distance
_geom_bond_site_symmetry_2
_geom_bond_publ_flag
Mn1 O6 2.113(2) 1_545 ?
Mn1 O4 2.119(2) . ?
Mn1 O1 2.170(2) . ?
Mn1 O2 2.173(2) . ?
Mn1 N1 2.304(2) . ?
Mn1 O3 2.4037(14) . ?
N1 C10 1.328(4) . ?
N1 C14 1.328(4) . ?
O1 H1B 0.856(10) . ?
O1 H1C 0.851(10) . ?
O2 H2B 0.849(10) . ?
O2 H2C 0.845(10) . ?
O3 Mn1 2.4037(14) 2_656 ?
O3 H3WA 0.853(10) . ?
O4 C8 1.260(3) . ?
O5 C8 1.245(3) . ?
O6 C7 1.249(3) . ?
O6 Mn1 2.113(2) 1_565 ?
O7 C7 1.243(3) . ?
O8 C9 1.215(5) . ?
O9 H9C 0.853(10) . ?
O9 H9B 0.851(10) . ?
C1 C2 1.376(4) . ?
C1 C6 1.401(4) . ?
C1 C8 1.513(4) . ?
C2 C3 1.397(4) . ?
C2 H2A 0.9300 . ?
C3 C4 1.386(4) . ?
C3 C9 1.498(3) . ?
C4 C5 1.381(4) . ?
C4 H4 0.9300 . ?
C5 C6 1.389(4) . ?
C5 H5 0.9300 . ?
C6 C7 1.513(4) . ?
C9 C3 1.498(3) 2_756 ?
C10 C11 1.377(4) . ?
C10 H10 0.9300 . ?
C11 C12 1.371(5) . ?
C11 H11 0.9300 . ?
C12 C13 1.375(5) . ?
C12 C15 1.520(4) . ?
C13 C14 1.376(4) . ?
C13 H13 0.9300 . ?
C14 H14 0.9300 . ?
C15 C15 1.484(7) 3_757 ?
C15 H15A 0.9700 . ?
C15 H15B 0.9700 . ?

loop_
_geom_torsion_atom_site_label_1
_geom_torsion_atom_site_label_2
_geom_torsion_atom_site_label_3
_geom_torsion_atom_site_label_4
_geom_torsion
_geom_torsion_site_symmetry_1
_geom_torsion_site_symmetry_2
_geom_torsion_site_symmetry_3
_geom_torsion_site_symmetry_4
_geom_torsion_publ_flag
O6 Mn1 N1 C10 83.3(3) 1_545 . . . ?
O4 Mn1 N1 C10 -5.1(3) . . . . ?
O1 Mn1 N1 C10 -95.1(3) . . . . ?
O2 Mn1 N1 C10 173.1(3) . . . . ?
O3 Mn1 N1 C10 109.5(16) . . . . ?
O6 Mn1 N1 C14 -91.5(3) 1_545 . . . ?
O4 Mn1 N1 C14 -179.8(3) . . . . ?
O1 Mn1 N1 C14 90.2(3) . . . . ?
O2 Mn1 N1 C14 -1.7(3) . . . . ?
O3 Mn1 N1 C14 -65.2(17) . . . . ?
O6 Mn1 O3 Mn1 55.64(6) 1_545 . . 2_656 ?
O4 Mn1 O3 Mn1 143.86(6) . . . 2_656 ?
O1 Mn1 O3 Mn1 -126.14(7) . . . 2_656 ?
O2 Mn1 O3 Mn1 -34.36(7) . . . 2_656 ?
N1 Mn1 O3 Mn1 29.3(17) . . . 2_656 ?
O6 Mn1 O4 C8 60.3(3) 1_545 . . . ?
O1 Mn1 O4 C8 -112.4(3) . . . . ?
O2 Mn1 O4 C8 20(2) . . . . ?
N1 Mn1 O4 C8 155.9(3) . . . . ?
O3 Mn1 O4 C8 -21.8(2) . . . . ?
C6 C1 C2 C3 1.4(4) . . . . ?
C8 C1 C2 C3 177.6(3) . . . . ?
C1 C2 C3 C4 -0.6(5) . . . . ?
C1 C2 C3 C9 -175.9(2) . . . . ?
C2 C3 C4 C5 -0.8(5) . . . . ?
C9 C3 C4 C5 174.2(3) . . . . ?
C3 C4 C5 C6 1.3(5) . . . . ?
C4 C5 C6 C1 -0.5(4) . . . . ?
C4 C5 C6 C7 178.2(3) . . . . ?
C2 C1 C6 C5 -0.8(4) . . . . ?
C8 C1 C6 C5 -176.9(3) . . . . ?
C2 C1 C6 C7 -179.4(3) . . . . ?
C8 C1 C6 C7 4.5(4) . . . . ?
Mn1 O6 C7 O7 -115.9(3) 1_565 . . . ?
Mn1 O6 C7 C6 62.2(4) 1_565 . . . ?
C5 C6 C7 O7 54.0(4) . . . . ?
C1 C6 C7 O7 -127.4(3) . . . . ?
C5 C6 C7 O6 -124.2(3) . . . . ?
C1 C6 C7 O6 54.4(4) . . . . ?
Mn1 O4 C8 O5 8.1(4) . . . . ?
Mn1 O4 C8 C1 -169.60(17) . . . . ?
C2 C1 C8 O5 -145.5(3) . . . . ?
C6 C1 C8 O5 30.6(4) . . . . ?
C2 C1 C8 O4 32.3(4) . . . . ?
C6 C1 C8 O4 -151.6(3) . . . . ?
C4 C3 C9 O8 -151.3(2) . . . . ?
C2 C3 C9 O8 23.8(3) . . . . ?
C4 C3 C9 C3 28.7(2) . . . 2_756 ?
C2 C3 C9 C3 -156.2(3) . . . 2_756 ?
C14 N1 C10 C11 -0.5(5) . . . . ?
Mn1 N1 C10 C11 -175.7(3) . . . . ?
N1 C10 C11 C12 -1.4(6) . . . . ?
C10 C11 C12 C13 1.4(6) . . . . ?
C10 C11 C12 C15 -178.5(4) . . . . ?
C11 C12 C13 C14 0.2(6) . . . . ?
C15 C12 C13 C14 -179.8(3) . . . . ?
C10 N1 C14 C13 2.3(5) . . . . ?
Mn1 N1 C14 C13 177.2(3) . . . . ?
C12 C13 C14 N1 -2.2(6) . . . . ?
C11 C12 C15 C15 -70.7(6) . . . 3_757 ?
C13 C12 C15 C15 109.3(5) . . . 3_757 ?
